data_7707464
loop_
_publ_author_name
'Holzner, Richard'
'Porzelt, Amelie'
'Karaca, Uhut S.'
'Kiefer, Fiona'
'Frisch, Philipp'
'Wendel, Daniel'
'Holthausen, Max C.'
'Inoue, Shigeyoshi'

_publ_section_title
;
 Imino(silyl)disilenes: application in versatile bond activation,
 reversible oxidation and thermal isomerization.
;
_journal_issue 25
_journal_name_full 'Dalton transactions (Cambridge, England : 2003)'
_journal_page_first 8785
_journal_page_last 8793
_journal_paper_doi 10.1039/d1dt01629f
_journal_volume 50
_journal_year 2021
_chemical_compound_source 'see text'
_chemical_formula_moiety 'C40 H82 N6 Si4'
_chemical_formula_sum 'C40 H82 N6 Si4'
_chemical_formula_weight 759.47
_chemical_properties_physical Air-sensitive,Moisture-sensitive
_space_group_IT_number 2
_space_group_name_Hall '-P 1'
_space_group_name_H-M_alt 'P -1'
_symmetry_cell_setting triclinic
_symmetry_Int_Tables_number 2
_symmetry_space_group_name_Hall '-P 1'
_symmetry_space_group_name_H-M 'P -1'
_atom_sites_solution_hydrogens geom
_audit_update_record
;
2021-01-27 deposited with the CCDC.	2021-05-20 downloaded from the CCDC.
;
_cell_angle_alpha 87.804(6)
_cell_angle_beta 84.887(5)
_cell_angle_gamma 64.736(4)
_cell_formula_units_Z 2
_cell_length_a 10.4607(14)
_cell_length_b 12.233(2)
_cell_length_c 20.302(3)
_cell_measurement_reflns_used 9641
_cell_measurement_temperature 100
_cell_measurement_theta_max 25.3254
_cell_measurement_theta_min 2.7287
_cell_volume 2340.1(6)
_computing_cell_refinement 'SAINT (Bruker, 2017)'
_computing_data_collection 'APEX III Control Software (Bruker, 2016)'
_computing_data_reduction 'SAINT (Bruker, 2017)'
_computing_molecular_graphics 'PLATON (Spek, 2011)'
_computing_publication_material 'PLATON (Spek, 2011), enCIFer (Allen, 2014)'
_computing_structure_refinement 'SHELXL2014 (Sheldrick, 2014), SHELXLE (Huebschle, 2011)'
_computing_structure_solution 'SHELXT (Sheldrick, 2015)'
_diffrn_ambient_temperature 100
_diffrn_detector ' CMOS plate '
_diffrn_detector_area_resol_mean 16
_diffrn_measured_fraction_theta_full 1.000
_diffrn_measured_fraction_theta_max 0.999
_diffrn_measurement_device ' \k-geometry diffractometer '
_diffrn_measurement_device_type ' Bruker Photon CMOS '
_diffrn_measurement_method ' phi- and omega-rotation '
_diffrn_radiation_monochromator 'Helios optic'
_diffrn_radiation_probe x-ray
_diffrn_radiation_source 'IMS microsource'
_diffrn_radiation_type MoK\a
_diffrn_radiation_wavelength 0.71073
_diffrn_reflns_av_R_equivalents 0.0507
_diffrn_reflns_av_unetI/netI 0.0253
_diffrn_reflns_limit_h_max 12
_diffrn_reflns_limit_h_min -12
_diffrn_reflns_limit_k_max 14
_diffrn_reflns_limit_k_min -14
_diffrn_reflns_limit_l_max 24
_diffrn_reflns_limit_l_min -24
_diffrn_reflns_number 91859
_diffrn_reflns_reduction_process
;
;
_diffrn_reflns_theta_full 25.24
_diffrn_reflns_theta_max 25.35
_diffrn_reflns_theta_min 2.01
_exptl_absorpt_coefficient_mu 0.160
_exptl_absorpt_correction_T_max 0.7452
_exptl_absorpt_correction_T_min 0.6957
_exptl_absorpt_correction_type multi-scan
_exptl_absorpt_process_details 'SADABS 2016/2, Bruker, 2016'
_exptl_crystal_colour 'clear purple'
_exptl_crystal_density_diffrn 1.078
_exptl_crystal_density_method 'Not Measured'
_exptl_crystal_description fragment
_exptl_crystal_F_000 840
_exptl_crystal_recrystallization_method 'Re-crystallisation from solvent'
_exptl_crystal_size_max 0.296
_exptl_crystal_size_mid 0.279
_exptl_crystal_size_min 0.157
_refine_diff_density_max 0.316
_refine_diff_density_min -0.318
_refine_diff_density_rms 0.049
_refine_ls_extinction_method none
_refine_ls_goodness_of_fit_ref 1.035
_refine_ls_hydrogen_treatment constr
_refine_ls_matrix_type full
_refine_ls_number_parameters 887
_refine_ls_number_reflns 8579
_refine_ls_number_restraints 1033
_refine_ls_restrained_S_all 1.126
_refine_ls_R_factor_all 0.0694
_refine_ls_R_factor_gt 0.0583
_refine_ls_shift/su_max 0.001
_refine_ls_shift/su_mean 0.000
_refine_ls_structure_factor_coef Fsqd
_refine_ls_weighting_details 'W=1/[\S^2^(FO^2^)+(0.0573P)^2^+2.3265P] WHERE P=(FO^2^+2FC^2^)/3'
_refine_ls_weighting_scheme calc
_refine_ls_wR_factor_gt 0.1381
_refine_ls_wR_factor_ref 0.1499
_reflns_number_gt 7492
_reflns_number_total 8579
_reflns_threshold_expression I>2\s(I)
_cod_data_source_file d1dt01629f2.cif
_cod_data_source_block compound_9
_cod_depositor_comments 'Adding full bibliography for 7707458--7707464.cif.'
_cod_database_code 7707464

loop_
_space_group_symop_id
_space_group_symop_operation_xyz
1 x,y,z
2 -x,-y,-z

loop_
_atom_site_aniso_label
_atom_site_aniso_U_11
_atom_site_aniso_U_22
_atom_site_aniso_U_33
_atom_site_aniso_U_23
_atom_site_aniso_U_13
_atom_site_aniso_U_12
Si1 0.0313(6) 0.0330(3) 0.0283(3) -0.0044(7) 0.0006(4) -0.0152(7)
Si2 0.0371(9) 0.0325(6) 0.0352(7) -0.0033(7) 0.0010(7) -0.0128(8)
Si2B 0.0394(11) 0.0305(6) 0.0333(9) -0.0002(10) 0.0046(8) -0.0143(9)
Si2C 0.0412(12) 0.0316(7) 0.0357(9) -0.0039(10) 0.0032(9) -0.0103(10)
Si3 0.0376(16) 0.047(2) 0.0301(14) -0.0187(14) 0.0133(12) -0.0304(16)
Si3B 0.0454(18) 0.0240(15) 0.0405(16) -0.0010(13) 0.0014(13) -0.0110(13)
Si3C 0.0359(17) 0.0139(14) 0.0412(18) 0.0039(13) 0.0035(14) -0.0121(13)
Si4 0.0368(16) 0.0204(14) 0.0288(13) -0.0098(11) 0.0033(11) -0.0138(12)
Si4B 0.0538(17) 0.0547(19) 0.0532(17) 0.0102(15) -0.0038(14) -0.0278(15)
Si4C 0.0276(18) 0.0169(17) 0.0298(16) 0.0030(14) 0.0110(13) -0.0128(14)
N1 0.040(2) 0.050(2) 0.0307(18) -0.0110(18) 0.0001(16) -0.017(2)
N2 0.030(2) 0.043(2) 0.039(2) -0.0097(19) 0.0016(17) 0.0067(17)
N3 0.076(3) 0.032(2) 0.054(3) -0.0182(19) 0.006(2) -0.023(2)
N4 0.048(2) 0.043(2) 0.041(2) 0.0071(19) -0.0062(18) -0.023(2)
N5 0.065(3) 0.047(2) 0.044(2) 0.001(2) -0.017(2) -0.017(2)
N6 0.056(3) 0.0322(19) 0.0371(19) 0.0034(17) -0.0060(18) -0.0209(19)
C1 0.052(3) 0.039(2) 0.027(2) -0.004(2) -0.007(2) -0.016(2)
C2 0.055(3) 0.058(4) 0.058(3) -0.028(3) -0.008(3) 0.006(3)
C3 0.075(4) 0.046(3) 0.055(3) -0.027(3) -0.006(3) -0.004(3)
C4 0.037(3) 0.083(4) 0.036(3) -0.010(3) -0.001(2) -0.018(3)
C5 0.057(3) 0.046(3) 0.058(3) -0.013(3) 0.026(3) -0.026(3)
C6 0.050(3) 0.107(6) 0.057(3) -0.015(4) 0.011(3) -0.025(4)
C7 0.052(4) 0.131(7) 0.052(3) -0.014(4) -0.014(3) -0.028(4)
C8 0.100(5) 0.079(5) 0.065(4) -0.020(3) -0.006(4) -0.059(4)
C9 0.185(10) 0.109(7) 0.076(4) -0.012(4) -0.043(5) -0.088(7)
C10 0.105(5) 0.069(4) 0.129(6) 0.033(4) -0.012(5) -0.061(4)
C11 0.063(4) 0.150(7) 0.076(4) -0.035(4) -0.008(3) -0.066(5)
C12 0.049(3) 0.0232(19) 0.040(2) -0.0023(19) -0.004(2) -0.017(2)
C13 0.131(7) 0.035(3) 0.062(4) 0.021(3) -0.019(4) -0.025(4)
C14 0.092(5) 0.046(3) 0.056(3) 0.019(3) -0.006(3) -0.038(3)
C15 0.059(4) 0.071(4) 0.078(4) 0.003(3) -0.012(3) 0.001(3)
C16 0.063(4) 0.104(5) 0.045(3) -0.003(3) -0.012(3) -0.011(4)
C17 0.078(6) 0.106(7) 0.159(8) 0.068(6) -0.041(5) 0.012(5)
C18 0.094(5) 0.097(6) 0.069(4) -0.005(4) -0.024(4) 0.019(4)
C19 0.047(3) 0.055(3) 0.049(3) 0.009(2) -0.007(2) -0.034(3)
C20 0.084(5) 0.090(5) 0.087(4) 0.001(4) 0.010(4) -0.072(4)
C21 0.041(3) 0.070(3) 0.056(3) 0.008(3) -0.004(2) -0.031(3)
C22 0.064(4) 0.108(5) 0.055(3) -0.004(3) -0.015(3) -0.051(4)
C23 0.040(2) 0.049(3) 0.030(2) -0.019(2) 0.008(2) -0.028(2)
C23B 0.048(3) 0.026(2) 0.041(2) 0.000(2) -0.003(2) -0.010(2)
C23C 0.040(3) 0.016(2) 0.046(3) 0.005(2) 0.002(2) -0.008(2)
C24 0.0393(17) 0.048(2) 0.0310(16) -0.0190(15) 0.0121(14) -0.0321(17)
C24B 0.045(2) 0.0270(17) 0.0411(17) -0.0037(15) -0.0005(15) -0.0120(15)
C24C 0.0367(19) 0.0171(16) 0.044(2) 0.0015(15) 0.0022(16) -0.0124(15)
C25 0.041(2) 0.052(3) 0.033(2) -0.015(2) 0.014(2) -0.030(2)
C25B 0.045(3) 0.032(2) 0.043(2) -0.006(2) 0.001(2) -0.011(2)
C25C 0.038(3) 0.023(2) 0.044(3) 0.000(2) 0.001(2) -0.009(2)
C26 0.045(2) 0.049(3) 0.032(2) -0.019(2) 0.012(2) -0.033(2)
C26B 0.046(3) 0.032(2) 0.043(2) -0.005(2) -0.004(2) -0.011(2)
C26C 0.041(3) 0.022(2) 0.048(3) -0.001(2) -0.001(2) -0.012(2)
C27 0.039(2) 0.050(3) 0.031(2) -0.020(2) 0.011(2) -0.032(2)
C27B 0.044(3) 0.030(2) 0.043(3) -0.002(2) 0.001(2) -0.012(2)
C27C 0.038(3) 0.021(2) 0.047(3) 0.003(2) 0.006(2) -0.010(2)
C28 0.0389(18) 0.049(2) 0.0299(16) -0.0195(15) 0.0115(14) -0.0263(17)
C28B 0.048(2) 0.0270(17) 0.0431(17) -0.0016(15) 0.0028(15) -0.0091(15)
C28C 0.0377(19) 0.0183(16) 0.041(2) 0.0030(15) 0.0040(16) -0.0101(15)
C29 0.040(2) 0.053(3) 0.030(2) -0.020(2) 0.011(2) -0.022(2)
C29B 0.052(3) 0.031(2) 0.047(2) -0.004(2) 0.003(2) -0.009(2)
C29C 0.037(2) 0.024(3) 0.042(3) 0.002(2) 0.007(2) -0.008(2)
C30 0.043(3) 0.051(3) 0.031(2) -0.019(2) 0.007(2) -0.020(2)
C30B 0.052(3) 0.032(2) 0.046(2) 0.000(2) 0.004(2) -0.001(2)
C30C 0.040(3) 0.024(2) 0.041(3) 0.006(2) 0.005(2) -0.009(2)
C31 0.037(2) 0.050(3) 0.030(2) -0.024(2) 0.016(2) -0.026(2)
C31B 0.047(3) 0.032(2) 0.044(2) 0.001(2) 0.006(2) -0.006(2)
C31C 0.038(3) 0.021(2) 0.040(3) 0.002(2) 0.002(2) -0.010(2)
C32 0.037(2) 0.020(2) 0.027(2) -0.0117(18) 0.000(2) -0.014(2)
C32B 0.058(3) 0.058(3) 0.058(3) 0.008(2) -0.004(2) -0.022(2)
C32C 0.029(3) 0.017(2) 0.029(2) 0.002(2) 0.009(2) -0.012(2)
C33 0.0411(17) 0.0230(15) 0.0301(15) -0.0081(13) 0.0035(13) -0.0138(14)
C33B 0.0552(19) 0.056(2) 0.0529(19) 0.0097(16) -0.0034(16) -0.0273(17)
C33C 0.032(2) 0.0202(18) 0.0327(18) 0.0058(15) 0.0116(15) -0.0102(16)
C34 0.042(2) 0.030(2) 0.032(2) -0.008(2) 0.0045(19) -0.016(2)
C34B 0.056(3) 0.057(3) 0.051(3) 0.004(2) -0.005(2) -0.028(2)
C34C 0.031(2) 0.025(3) 0.033(3) 0.007(2) 0.017(2) -0.012(2)
C35 0.044(2) 0.024(2) 0.030(2) -0.0085(18) 0.001(2) -0.018(2)
C35B 0.057(3) 0.058(3) 0.054(3) 0.006(2) -0.004(2) -0.026(2)
C35C 0.036(3) 0.021(2) 0.037(3) 0.007(2) 0.006(2) -0.008(2)
C36 0.046(2) 0.026(2) 0.031(2) -0.003(2) 0.0018(18) -0.009(2)
C36B 0.054(3) 0.055(3) 0.054(3) 0.015(2) 0.000(2) -0.029(2)
C36C 0.038(3) 0.026(3) 0.035(2) 0.006(2) 0.009(2) -0.005(2)
C37 0.0374(17) 0.0251(16) 0.0324(15) -0.0065(14) 0.0014(13) -0.0111(14)
C37B 0.0549(19) 0.057(2) 0.0541(19) 0.0108(17) -0.0056(16) -0.0266(17)
C37C 0.0276(19) 0.0187(18) 0.0305(18) 0.0023(16) 0.0101(15) -0.0126(16)
C38 0.039(2) 0.027(2) 0.035(2) -0.007(2) -0.001(2) -0.0132(19)
C38B 0.057(3) 0.062(3) 0.055(3) 0.010(2) -0.008(2) -0.022(2)
C38C 0.029(3) 0.021(2) 0.033(3) 0.003(2) 0.013(2) -0.012(2)
C39 0.041(2) 0.028(2) 0.036(2) -0.004(2) 0.0016(19) -0.009(2)
C39B 0.057(3) 0.060(3) 0.056(3) 0.014(2) -0.005(2) -0.025(2)
C39C 0.032(3) 0.019(2) 0.033(2) -0.002(2) 0.008(2) -0.015(2)
C40 0.039(2) 0.033(2) 0.037(2) -0.006(2) 0.001(2) -0.004(2)
C40B 0.056(3) 0.061(3) 0.053(3) 0.012(2) -0.008(2) -0.030(2)
C40C 0.025(3) 0.019(2) 0.029(2) 0.003(2) 0.012(2) -0.015(2)

loop_
_atom_site_label
_atom_site_type_symbol
_atom_site_thermal_displace_type
_atom_site_fract_x
_atom_site_fract_y
_atom_site_fract_z
_atom_site_occupancy
_atom_site_U_iso_or_equiv
_atom_site_calc_flag
_atom_site_refinement_flags
_atom_site_disorder_assembly
_atom_site_disorder_group
Si1 Si Uani 0.59932(15) 0.80091(6) 0.24987(7) 1.000 0.0304(2) d . . .
Si2 Si Uani 0.6600(4) 0.6040(3) 0.25955(18) 0.363(2) 0.0358(4) d DUP A 1
Si2B Si Uani 0.7300(4) 0.6009(3) 0.23825(18) 0.375(2) 0.0351(5) d DUP A 2
Si2C Si Uani 0.6960(6) 0.6024(4) 0.2587(3) 0.262(2) 0.0383(6) d DUP A 3
Si3 Si Uani 0.6582(4) 0.5346(4) 0.15294(18) 0.363(2) 0.0344(10) d DUP A 1
Si3B Si Uani 0.6463(4) 0.5462(4) 0.14524(18) 0.375(2) 0.0382(9) d DUP A 2
Si3C Si Uani 0.6943(4) 0.4704(3) 0.17660(18) 0.262(2) 0.0304(9) d DUP A 3
Si4 Si Uani 0.8017(4) 0.5413(4) 0.34902(18) 0.363(2) 0.0282(8) d DUP A 1
Si4B Si Uani 0.8336(4) 0.4749(4) 0.32686(17) 0.375(2) 0.0526(10) d DUP A 2
Si4C Si Uani 0.8139(5) 0.5461(5) 0.3563(2) 0.262(2) 0.0246(10) d DUP A 3
N1 N Uani 0.5199(4) 0.8820(4) 0.31739(17) 1.000 0.0409(11) d . . .
N2 N Uani 0.3058(4) 0.9653(4) 0.3869(2) 1.000 0.0451(12) d . . .
N3 N Uani 0.4627(5) 1.0413(4) 0.3930(2) 1.000 0.0542(16) d . . .
N4 N Uani 0.5968(5) 0.8823(4) 0.18574(19) 1.000 0.0428(12) d . . .
N5 N Uani 0.4955(5) 1.0392(4) 0.1055(2) 1.000 0.0536(14) d . . .
N6 N Uani 0.7262(5) 0.9667(4) 0.11182(19) 1.000 0.0410(13) d . . .
C1 C Uani 0.4383(5) 0.9532(4) 0.3613(2) 1.000 0.0401(14) d . . .
C2 C Uani 0.2522(7) 1.0622(6) 0.4329(3) 1.000 0.0665(19) d . . .
C3 C Uani 0.3450(7) 1.1047(6) 0.4373(3) 1.000 0.0654(19) d . . .
C4 C Uani 0.2333(6) 0.8914(6) 0.3720(3) 1.000 0.0545(19) d . . .
C5 C Uani 0.3308(6) 0.7573(5) 0.3841(3) 1.000 0.0539(17) d . . .
C6 C Uani 0.0972(7) 0.9255(7) 0.4158(3) 1.000 0.075(2) d . . .
C7 C Uani 0.1973(7) 0.9167(8) 0.2997(3) 1.000 0.081(3) d . . .
C8 C Uani 0.5837(9) 1.0717(7) 0.3776(3) 1.000 0.074(3) d . . .
C9 C Uani 0.5801(11) 1.1632(8) 0.4318(3) 1.000 0.112(4) d . . .
C10 C Uani 0.5582(9) 1.1336(7) 0.3073(4) 1.000 0.093(3) d . . .
C11 C Uani 0.7232(7) 0.9622(8) 0.3797(4) 1.000 0.088(3) d . . .
C12 C Uani 0.6053(5) 0.9562(4) 0.1399(2) 1.000 0.0367(14) d . . .
C13 C Uani 0.5511(9) 1.1030(6) 0.0641(3) 1.000 0.080(3) d . . .
C14 C Uani 0.6912(8) 1.0576(5) 0.0669(3) 1.000 0.062(2) d . . .
C15 C Uani 0.3421(8) 1.0782(7) 0.1240(4) 1.000 0.079(2) d . . .
C16 C Uani 0.3059(7) 0.9727(7) 0.1226(3) 1.000 0.079(2) d . . .
C17 C Uani 0.2613(9) 1.1670(8) 0.0728(5) 1.000 0.132(4) d . . .
C18 C Uani 0.2971(8) 1.1324(8) 0.1913(3) 1.000 0.106(3) d . . .
C19 C Uani 0.8764(6) 0.8873(5) 0.1290(3) 1.000 0.0461(17) d . . .
C20 C Uani 0.9788(8) 0.9228(7) 0.0820(3) 1.000 0.076(3) d . . .
C21 C Uani 0.9100(6) 0.7589(5) 0.1154(3) 1.000 0.0533(17) d . . .
C22 C Uani 0.8930(7) 0.9079(8) 0.2001(3) 1.000 0.070(2) d . . .
C23 C Uani 0.6190(10) 0.6553(8) 0.0884(4) 0.363(2) 0.0367(14) d DUP A 1
C23B C Uani 0.5879(11) 0.6728(8) 0.0837(4) 0.375(2) 0.0404(14) d DUP A 2
C23C C Uani 0.7839(11) 0.3074(7) 0.2005(5) 0.262(2) 0.0359(16) d DUP A 3
C24 C Uani 0.4894(7) 0.5036(7) 0.1565(4) 0.363(2) 0.0352(10) d DUP A 1
C24B C Uani 0.4712(7) 0.5297(6) 0.1681(4) 0.375(2) 0.0390(10) d DUP A 2
C24C C Uani 0.4986(7) 0.4918(7) 0.1744(4) 0.262(2) 0.0327(11) d DUP A 3
C25 C Uani 0.3552(8) 0.6154(8) 0.1715(5) 0.363(2) 0.0391(14) d DUP A 1
C25B C Uani 0.3689(9) 0.6220(8) 0.2158(5) 0.375(2) 0.0420(14) d DUP A 2
C25C C Uani 0.4035(12) 0.6166(8) 0.1525(7) 0.262(2) 0.0367(16) d DUP A 3
C26 C Uani 0.4805(10) 0.4393(9) 0.0962(4) 0.363(2) 0.0379(14) d DUP A 1
C26B C Uani 0.4035(10) 0.5261(8) 0.1054(4) 0.375(2) 0.0421(14) d DUP A 2
C26C C Uani 0.4903(11) 0.3956(9) 0.1328(6) 0.262(2) 0.0376(16) d DUP A 3
C27 C Uani 0.4980(11) 0.4187(9) 0.2182(4) 0.363(2) 0.0358(14) d DUP A 1
C27B C Uani 0.5106(11) 0.4023(8) 0.2019(5) 0.375(2) 0.0406(16) d DUP A 2
C27C C Uani 0.4404(11) 0.4795(10) 0.2472(5) 0.262(2) 0.0369(16) d DUP A 3
C28 C Uani 0.8348(7) 0.4065(7) 0.1186(4) 0.363(2) 0.0370(10) d DUP A 1
C28B C Uani 0.7945(9) 0.4129(7) 0.0959(4) 0.375(2) 0.0421(10) d DUP A 2
C28C C Uani 0.7900(9) 0.4796(7) 0.0921(4) 0.262(2) 0.0335(11) d DUP A 3
C29 C Uani 0.8366(11) 0.3809(10) 0.0432(4) 0.363(2) 0.0406(14) d DUP A 1
C29B C Uani 0.7475(11) 0.3994(8) 0.0267(4) 0.375(2) 0.0467(14) d DUP A 2
C29C C Uani 0.9521(10) 0.4393(12) 0.0997(7) 0.262(2) 0.0368(16) d DUP A 3
C30 C Uani 0.8782(11) 0.2973(8) 0.1657(5) 0.363(2) 0.0418(16) d DUP A 1
C30B C Uani 0.8564(11) 0.2997(8) 0.1394(5) 0.375(2) 0.0498(14) d DUP A 2
C30C C Uani 0.7087(13) 0.6006(8) 0.0579(5) 0.262(2) 0.0373(16) d DUP A 3
C31 C Uani 0.9479(9) 0.4634(9) 0.1180(5) 0.363(2) 0.0369(14) d DUP A 1
C31B C Uani 0.9106(10) 0.4647(9) 0.0767(6) 0.375(2) 0.0454(14) d DUP A 2
C31C C Uani 0.7941(15) 0.3677(10) 0.0513(5) 0.262(2) 0.0343(16) d DUP A 3
C32 C Uani 0.7205(10) 0.6645(8) 0.4152(4) 0.363(2) 0.0272(12) d DUP A 1
C32B C Uani 0.8806(11) 0.3115(7) 0.3042(5) 0.375(2) 0.0592(17) d DUP A 2
C32C C Uani 0.7383(12) 0.6827(8) 0.4136(5) 0.262(2) 0.0250(14) d DUP A 3
C33 C Uani 0.7858(7) 0.4035(6) 0.3913(3) 0.363(2) 0.0315(9) d DUP A 1
C33B C Uani 0.7125(7) 0.5032(7) 0.4070(3) 0.375(2) 0.0538(11) d DUP A 2
C33C C Uani 0.7865(8) 0.4203(7) 0.4054(4) 0.262(2) 0.0297(11) d DUP A 3
C34 C Uani 0.6296(9) 0.4527(8) 0.4234(5) 0.363(2) 0.0347(12) d DUP A 1
C34B C Uani 0.7915(12) 0.3957(9) 0.4548(5) 0.375(2) 0.0534(17) d DUP A 2
C34C C Uani 0.6304(10) 0.4394(11) 0.3978(6) 0.262(2) 0.0311(16) d DUP A 3
C35 C Uani 0.8204(11) 0.2975(8) 0.3439(4) 0.363(2) 0.0315(12) d DUP A 1
C35B C Uani 0.6709(12) 0.6279(8) 0.4384(5) 0.375(2) 0.0560(17) d DUP A 2
C35C C Uani 0.8923(11) 0.2905(7) 0.3835(5) 0.262(2) 0.0336(16) d DUP A 3
C36 C Uani 0.8856(10) 0.3562(8) 0.4514(4) 0.363(2) 0.0368(12) d DUP A 1
C36B C Uani 0.5707(10) 0.4905(11) 0.3924(5) 0.375(2) 0.0530(17) d DUP A 2
C36C C Uani 0.7989(13) 0.4336(10) 0.4828(4) 0.262(2) 0.0370(16) d DUP A 3
C37 C Uani 0.9976(7) 0.5124(7) 0.3286(4) 0.363(2) 0.0325(9) d DUP A 1
C37B C Uani 1.0071(8) 0.4867(9) 0.3440(4) 0.375(2) 0.0546(11) d DUP A 2
C37C C Uani 1.0148(7) 0.5034(8) 0.3360(4) 0.262(2) 0.0255(11) d DUP A 3
C38 C Uani 0.9957(10) 0.6401(7) 0.3215(5) 0.363(2) 0.0339(12) d DUP A 1
C38B C Uani 1.1115(10) 0.4251(11) 0.2836(5) 0.375(2) 0.0592(17) d DUP A 2
C38C C Uani 1.0193(12) 0.6118(10) 0.2956(6) 0.262(2) 0.0283(16) d DUP A 3
C39 C Uani 1.0954(9) 0.4519(9) 0.3868(4) 0.363(2) 0.0372(12) d DUP A 1
C39B C Uani 1.0780(11) 0.4123(12) 0.4061(5) 0.375(2) 0.0580(17) d DUP A 2
C39C C Uani 1.0934(10) 0.4942(10) 0.3998(5) 0.262(2) 0.0272(14) d DUP A 3
C40 C Uani 1.0705(10) 0.4418(9) 0.2651(4) 0.363(2) 0.0404(12) d DUP A 1
C40B C Uani 0.9934(12) 0.6159(9) 0.3486(6) 0.375(2) 0.0550(17) d DUP A 2
C40C C Uani 1.0940(11) 0.3885(9) 0.2947(6) 0.262(2) 0.0234(14) d DUP A 3
H2 H Uiso 0.16172 1.09146 0.45680 1.000 0.0800 c RU . .
H3 H Uiso 0.33522 1.16817 0.46574 1.000 0.0780 c RU . .
H5A H Uiso 0.27960 0.70797 0.37793 1.000 0.0810 c RU . .
H5B H Uiso 0.35972 0.74718 0.42937 1.000 0.0810 c RU . .
H5C H Uiso 0.41506 0.73153 0.35272 1.000 0.0810 c RU . .
H6A H Uiso 0.05341 0.87165 0.40681 1.000 0.1120 c RU . .
H6B H Uiso 0.03192 1.00925 0.40675 1.000 0.1120 c RU . .
H6C H Uiso 0.11826 0.91785 0.46231 1.000 0.1120 c RU . .
H7A H Uiso 0.15412 0.86459 0.28672 1.000 0.1210 c RU . .
H7B H Uiso 0.28429 0.90014 0.27121 1.000 0.1210 c RU . .
H7C H Uiso 0.13065 1.00161 0.29494 1.000 0.1210 c RU . .
H9A H Uiso 0.66699 1.17552 0.42557 1.000 0.1680 c RU . .
H9B H Uiso 0.57338 1.12992 0.47597 1.000 0.1680 c RU . .
H9C H Uiso 0.49763 1.24071 0.42730 1.000 0.1680 c RU . .
H10A H Uiso 0.62531 1.16938 0.29661 1.000 0.1400 c RU . .
H10B H Uiso 0.46100 1.19691 0.30770 1.000 0.1400 c RU . .
H10C H Uiso 0.57238 1.07279 0.27391 1.000 0.1400 c RU . .
H11A H Uiso 0.80095 0.98519 0.36678 1.000 0.1320 c RU . .
H11B H Uiso 0.72659 0.90093 0.34897 1.000 0.1320 c RU . .
H11C H Uiso 0.73306 0.92905 0.42463 1.000 0.1320 c RU . .
H13 H Uiso 0.49731 1.16949 0.03735 1.000 0.0950 c RU . .
H14 H Uiso 0.75438 1.08401 0.04223 1.000 0.0740 c RU . .
H16A H Uiso 0.32596 0.93994 0.07767 1.000 0.1180 c RU . .
H16B H Uiso 0.20500 0.99888 0.13641 1.000 0.1180 c RU . .
H16C H Uiso 0.36295 0.91017 0.15295 1.000 0.1180 c RU . .
H17A H Uiso 0.16189 1.17971 0.07780 1.000 0.1990 c RU . .
H17B H Uiso 0.30270 1.13515 0.02854 1.000 0.1990 c RU . .
H17C H Uiso 0.26663 1.24404 0.07872 1.000 0.1990 c RU . .
H18A H Uiso 0.19786 1.14811 0.20290 1.000 0.1590 c RU . .
H18B H Uiso 0.30705 1.20844 0.19181 1.000 0.1590 c RU . .
H18C H Uiso 0.35690 1.07618 0.22341 1.000 0.1590 c RU . .
H20A H Uiso 1.07599 0.87840 0.09468 1.000 0.1140 c RU . .
H20B H Uiso 0.95074 1.00985 0.08535 1.000 0.1140 c RU . .
H20C H Uiso 0.97391 0.90245 0.03633 1.000 0.1140 c RU . .
H21A H Uiso 1.00631 0.70721 0.12718 1.000 0.0800 c RU . .
H21B H Uiso 0.90355 0.74925 0.06826 1.000 0.0800 c RU . .
H21C H Uiso 0.84222 0.73576 0.14166 1.000 0.0800 c RU . .
H22A H Uiso 0.99188 0.86058 0.20991 1.000 0.1050 c RU . .
H22B H Uiso 0.83113 0.88266 0.22959 1.000 0.1050 c RU . .
H22C H Uiso 0.86688 0.99397 0.20699 1.000 0.1050 c RU . .
H23A H Uiso 0.58213 0.63339 0.05082 0.363(2) 0.0550 c RUP A 1
H23B H Uiso 0.70619 0.66351 0.07356 0.363(2) 0.0550 c RUP A 1
H23C H Uiso 0.54817 0.73214 0.10716 0.363(2) 0.0550 c RUP A 1
H23D H Uiso 0.53169 0.65793 0.05201 0.375(2) 0.0610 c RUP A 2
H23E H Uiso 0.67136 0.67738 0.06014 0.375(2) 0.0610 c RUP A 2
H23F H Uiso 0.53005 0.74918 0.10684 0.375(2) 0.0610 c RUP A 2
H23G H Uiso 0.80101 0.25671 0.16150 0.262(2) 0.0540 c RUP A 3
H23H H Uiso 0.72305 0.28896 0.23431 0.262(2) 0.0540 c RUP A 3
H23I H Uiso 0.87447 0.29119 0.21812 0.262(2) 0.0540 c RUP A 3
H25A H Uiso 0.27766 0.59254 0.18521 0.363(2) 0.0580 c RUP A 1
H25B H Uiso 0.33204 0.66623 0.13190 0.363(2) 0.0580 c RUP A 1
H25C H Uiso 0.36823 0.66035 0.20726 0.363(2) 0.0580 c RUP A 1
H25D H Uiso 0.33093 0.70130 0.19426 0.375(2) 0.0630 c RUP A 2
H25E H Uiso 0.41762 0.62522 0.25424 0.375(2) 0.0630 c RUP A 2
H25F H Uiso 0.29098 0.60006 0.23027 0.375(2) 0.0630 c RUP A 2
H25G H Uiso 0.31798 0.61611 0.13657 0.262(2) 0.0550 c RUP A 3
H25H H Uiso 0.45355 0.64267 0.11672 0.262(2) 0.0550 c RUP A 3
H25I H Uiso 0.37666 0.67261 0.18982 0.262(2) 0.0550 c RUP A 3
H26A H Uiso 0.39301 0.42778 0.10098 0.363(2) 0.0570 c RUP A 1
H26B H Uiso 0.56243 0.36043 0.09188 0.363(2) 0.0570 c RUP A 1
H26C H Uiso 0.48034 0.48794 0.05671 0.363(2) 0.0570 c RUP A 1
H26D H Uiso 0.32917 0.49813 0.11607 0.375(2) 0.0640 c RUP A 2
H26E H Uiso 0.47598 0.47051 0.07354 0.375(2) 0.0640 c RUP A 2
H26F H Uiso 0.36196 0.60724 0.08610 0.375(2) 0.0640 c RUP A 2
H26G H Uiso 0.39064 0.41315 0.12906 0.262(2) 0.0560 c RUP A 3
H26H H Uiso 0.53795 0.31649 0.15375 0.262(2) 0.0560 c RUP A 3
H26I H Uiso 0.53688 0.39476 0.08864 0.262(2) 0.0560 c RUP A 3
H27A H Uiso 0.41186 0.40512 0.22387 0.363(2) 0.0540 c RUP A 1
H27B H Uiso 0.50637 0.45734 0.25801 0.363(2) 0.0540 c RUP A 1
H27C H Uiso 0.58096 0.34117 0.21108 0.363(2) 0.0540 c RUP A 1
H27D H Uiso 0.42444 0.39853 0.22280 0.375(2) 0.0610 c RUP A 2
H27E H Uiso 0.57693 0.39059 0.23561 0.375(2) 0.0610 c RUP A 2
H27F H Uiso 0.55509 0.33865 0.16844 0.375(2) 0.0610 c RUP A 2
H27G H Uiso 0.34422 0.48500 0.24698 0.262(2) 0.0560 c RUP A 3
H27H H Uiso 0.43847 0.54469 0.27450 0.262(2) 0.0560 c RUP A 3
H27I H Uiso 0.50232 0.40126 0.26549 0.262(2) 0.0560 c RUP A 3
H29A H Uiso 0.92359 0.30957 0.02970 0.363(2) 0.0610 c RUP A 1
H29B H Uiso 0.83346 0.45091 0.01713 0.363(2) 0.0610 c RUP A 1
H29C H Uiso 0.75399 0.36612 0.03587 0.363(2) 0.0610 c RUP A 1
H29D H Uiso 0.82023 0.32693 0.00460 0.375(2) 0.0700 c RUP A 2
H29E H Uiso 0.73536 0.47071 -0.00031 0.375(2) 0.0700 c RUP A 2
H29F H Uiso 0.65750 0.39200 0.03265 0.375(2) 0.0700 c RUP A 2
H29G H Uiso 0.98957 0.48063 0.06648 0.262(2) 0.0550 c RUP A 3
H29H H Uiso 1.00332 0.35170 0.09337 0.262(2) 0.0550 c RUP A 3
H29I H Uiso 0.96442 0.46044 0.14403 0.262(2) 0.0550 c RUP A 3
H30A H Uiso 0.96199 0.22974 0.14570 0.363(2) 0.0630 c RUP A 1
H30B H Uiso 0.79990 0.27329 0.17363 0.363(2) 0.0630 c RUP A 1
H30C H Uiso 0.90022 0.31929 0.20774 0.363(2) 0.0630 c RUP A 1
H30D H Uiso 0.92080 0.23078 0.11191 0.375(2) 0.0750 c RUP A 2
H30E H Uiso 0.77916 0.28236 0.16065 0.375(2) 0.0750 c RUP A 2
H30F H Uiso 0.90862 0.31372 0.17337 0.375(2) 0.0750 c RUP A 2
H30G H Uiso 0.76698 0.60894 0.01916 0.262(2) 0.0560 c RUP A 3
H30H H Uiso 0.68702 0.66694 0.08879 0.262(2) 0.0560 c RUP A 3
H30I H Uiso 0.62022 0.60337 0.04376 0.262(2) 0.0560 c RUP A 3
H31A H Uiso 1.04408 0.39896 0.11111 0.363(2) 0.0550 c RUP A 1
H31B H Uiso 0.93720 0.50338 0.16036 0.363(2) 0.0550 c RUP A 1
H31C H Uiso 0.93122 0.52263 0.08208 0.363(2) 0.0550 c RUP A 1
H31D H Uiso 1.00107 0.39819 0.06180 0.375(2) 0.0680 c RUP A 2
H31E H Uiso 0.92318 0.50326 0.11553 0.375(2) 0.0680 c RUP A 2
H31F H Uiso 0.87832 0.52433 0.04114 0.375(2) 0.0680 c RUP A 2
H31G H Uiso 0.82338 0.37454 0.00464 0.262(2) 0.0510 c RUP A 3
H31H H Uiso 0.69950 0.36881 0.05489 0.262(2) 0.0510 c RUP A 3
H31I H Uiso 0.86185 0.29172 0.06940 0.262(2) 0.0510 c RUP A 3
H32A H Uiso 0.76000 0.63194 0.45745 0.363(2) 0.0410 c RUP A 1
H32B H Uiso 0.61740 0.69180 0.42016 0.363(2) 0.0410 c RUP A 1
H32C H Uiso 0.74251 0.73284 0.40202 0.363(2) 0.0410 c RUP A 1
H32D H Uiso 0.93381 0.25750 0.33878 0.375(2) 0.0890 c RUP A 2
H32E H Uiso 0.93865 0.29138 0.26196 0.375(2) 0.0890 c RUP A 2
H32F H Uiso 0.79333 0.30177 0.30016 0.375(2) 0.0890 c RUP A 2
H32G H Uiso 0.77479 0.65828 0.45722 0.262(2) 0.0380 c RUP A 3
H32H H Uiso 0.63459 0.71516 0.41807 0.262(2) 0.0380 c RUP A 3
H32I H Uiso 0.76665 0.74499 0.39513 0.262(2) 0.0380 c RUP A 3
H34A H Uiso 0.61708 0.38875 0.44989 0.363(2) 0.0520 c RUP A 1
H34B H Uiso 0.56365 0.47834 0.38855 0.363(2) 0.0520 c RUP A 1
H34C H Uiso 0.61036 0.52176 0.45191 0.363(2) 0.0520 c RUP A 1
H34D H Uiso 0.72295 0.38906 0.48904 0.375(2) 0.0800 c RUP A 2
H34E H Uiso 0.86345 0.41075 0.47559 0.375(2) 0.0800 c RUP A 2
H34F H Uiso 0.83730 0.32018 0.42952 0.375(2) 0.0800 c RUP A 2
H34G H Uiso 0.60531 0.38808 0.42958 0.262(2) 0.0470 c RUP A 3
H34H H Uiso 0.62298 0.41770 0.35275 0.262(2) 0.0470 c RUP A 3
H34I H Uiso 0.56554 0.52435 0.40613 0.262(2) 0.0470 c RUP A 3
H35A H Uiso 0.78736 0.23989 0.36518 0.363(2) 0.0460 c RUP A 1
H35B H Uiso 0.92317 0.25681 0.33310 0.363(2) 0.0460 c RUP A 1
H35C H Uiso 0.77281 0.32818 0.30324 0.363(2) 0.0460 c RUP A 1
H35D H Uiso 0.60102 0.63989 0.47616 0.375(2) 0.0840 c RUP A 2
H35E H Uiso 0.62993 0.69142 0.40553 0.375(2) 0.0840 c RUP A 2
H35F H Uiso 0.75541 0.63156 0.45352 0.375(2) 0.0840 c RUP A 2
H35G H Uiso 0.84525 0.23628 0.38987 0.262(2) 0.0500 c RUP A 3
H35H H Uiso 0.97420 0.26208 0.41015 0.262(2) 0.0500 c RUP A 3
H35I H Uiso 0.92436 0.29122 0.33672 0.262(2) 0.0500 c RUP A 3
H36A H Uiso 0.85940 0.29985 0.47862 0.363(2) 0.0560 c RUP A 1
H36B H Uiso 0.87363 0.42502 0.47851 0.363(2) 0.0560 c RUP A 1
H36C H Uiso 0.98489 0.31476 0.43387 0.363(2) 0.0560 c RUP A 1
H36D H Uiso 0.50848 0.50471 0.43321 0.375(2) 0.0800 c RUP A 2
H36E H Uiso 0.59604 0.40894 0.37596 0.375(2) 0.0800 c RUP A 2
H36F H Uiso 0.52138 0.55007 0.35898 0.375(2) 0.0800 c RUP A 2
H36G H Uiso 0.78182 0.37022 0.50766 0.262(2) 0.0560 c RUP A 3
H36H H Uiso 0.72833 0.51308 0.49848 0.262(2) 0.0560 c RUP A 3
H36I H Uiso 0.89415 0.42566 0.48947 0.262(2) 0.0560 c RUP A 3
H38A H Uiso 1.09295 0.63269 0.31976 0.363(2) 0.0510 c RUP A 1
H38B H Uiso 0.93986 0.69000 0.35948 0.363(2) 0.0510 c RUP A 1
H38C H Uiso 0.95297 0.67806 0.28068 0.363(2) 0.0510 c RUP A 1
H38D H Uiso 1.20481 0.42170 0.29011 0.375(2) 0.0900 c RUP A 2
H38E H Uiso 1.07605 0.47176 0.24356 0.375(2) 0.0900 c RUP A 2
H38F H Uiso 1.11964 0.34295 0.27878 0.375(2) 0.0900 c RUP A 2
H38G H Uiso 1.11085 0.61430 0.29888 0.262(2) 0.0430 c RUP A 3
H38H H Uiso 0.94275 0.68706 0.31308 0.262(2) 0.0430 c RUP A 3
H38I H Uiso 1.00702 0.60258 0.24911 0.262(2) 0.0430 c RUP A 3
H39A H Uiso 1.17747 0.47143 0.38196 0.363(2) 0.0560 c RUP A 1
H39B H Uiso 1.12816 0.36407 0.38520 0.363(2) 0.0560 c RUP A 1
H39C H Uiso 1.04150 0.48279 0.42922 0.363(2) 0.0560 c RUP A 1
H39D H Uiso 1.17259 0.40991 0.40747 0.375(2) 0.0870 c RUP A 2
H39E H Uiso 1.08638 0.32969 0.40305 0.375(2) 0.0870 c RUP A 2
H39F H Uiso 1.01942 0.45075 0.44635 0.375(2) 0.0870 c RUP A 2
H39G H Uiso 1.19335 0.47475 0.38725 0.262(2) 0.0410 c RUP A 3
H39H H Uiso 1.08668 0.43046 0.42872 0.262(2) 0.0410 c RUP A 3
H39I H Uiso 1.04914 0.57158 0.42338 0.262(2) 0.0410 c RUP A 3
H40A H Uiso 1.16558 0.43915 0.25718 0.363(2) 0.0600 c RUP A 1
H40B H Uiso 1.01465 0.48170 0.22783 0.363(2) 0.0600 c RUP A 1
H40C H Uiso 1.07809 0.35924 0.26968 0.363(2) 0.0600 c RUP A 1
H40D H Uiso 1.08546 0.61678 0.33555 0.375(2) 0.0830 c RUP A 2
H40E H Uiso 0.96278 0.64502 0.39411 0.375(2) 0.0830 c RUP A 2
H40F H Uiso 0.92332 0.66846 0.31891 0.375(2) 0.0830 c RUP A 2
H40G H Uiso 1.19175 0.37728 0.28310 0.262(2) 0.0350 c RUP A 3
H40H H Uiso 1.04639 0.39579 0.25425 0.262(2) 0.0350 c RUP A 3
H40I H Uiso 1.09453 0.31878 0.32035 0.262(2) 0.0350 c RUP A 3

loop_
_atom_type_symbol
_atom_type_description
_atom_type_scat_dispersion_real
_atom_type_scat_dispersion_imag
_atom_type_scat_source
C C 0.0033 0.0016 ' International Tables Vol C Tables 4.2.6.8 and 6.1.1.4'
H H 0.0000 0.0000 ' International Tables Vol C Tables 4.2.6.8 and 6.1.1.4'
N N 0.0061 0.0033 ' International Tables Vol C Tables 4.2.6.8 and 6.1.1.4'
Si Si 0.0817 0.0704 ' International Tables Vol C Tables 4.2.6.8 and 6.1.1.4'

loop_
_geom_angle_atom_site_label_1
_geom_angle_atom_site_label_2
_geom_angle_atom_site_label_3
_geom_angle
_geom_angle_site_symmetry_1
_geom_angle_site_symmetry_2
_geom_angle_site_symmetry_3
_geom_angle_publ_flag
Si2 Si1 N1 115.43(19) . . . yes
Si2 Si1 N4 130.70(19) . . . yes
Si2B Si1 N1 129.98(18) . . . yes
Si2B Si1 N4 116.41(19) . . . yes
Si2C Si1 N1 118.2(2) . . . yes
Si2C Si1 N4 128.7(2) . . . yes
N1 Si1 N4 113.1(2) . . . yes
Si1 Si2 Si3 106.28(18) . . . yes
Si1 Si2 Si4 105.27(19) . . . yes
Si3 Si2 Si4 138.3(2) . . . yes
Si1 Si2B Si3B 104.97(19) . . . yes
Si1 Si2B Si4B 122.64(19) . . . yes
Si3B Si2B Si4B 126.3(2) . . . yes
Si1 Si2C Si3C 124.0(3) . . . yes
Si1 Si2C Si4C 109.3(3) . . . yes
Si3C Si2C Si4C 126.6(3) . . . yes
Si2 Si3 C23 113.1(3) . . . yes
Si2 Si3 C24 105.2(3) . . . yes
Si2 Si3 C28 115.2(3) . . . yes
C23 Si3 C24 101.9(5) . . . yes
C23 Si3 C28 103.9(4) . . . yes
C24 Si3 C28 116.9(4) . . . yes
Si2B Si3B C23B 110.7(4) . . . yes
Si2B Si3B C24B 112.1(3) . . . yes
Si2B Si3B C28B 112.3(4) . . . yes
C23B Si3B C24B 101.3(5) . . . yes
C23B Si3B C28B 103.9(4) . . . yes
C24B Si3B C28B 115.6(4) . . . yes
Si2C Si3C C23C 112.8(4) . . . yes
Si2C Si3C C24C 107.4(3) . . . yes
Si2C Si3C C28C 114.8(4) . . . yes
C23C Si3C C24C 101.0(5) . . . yes
C23C Si3C C28C 104.3(4) . . . yes
C24C Si3C C28C 115.7(4) . . . yes
Si2 Si4 C32 107.7(4) . . . yes
Si2 Si4 C33 109.9(3) . . . yes
Si2 Si4 C37 115.2(3) . . . yes
C32 Si4 C33 103.6(4) . . . yes
C32 Si4 C37 108.1(5) . . . yes
C33 Si4 C37 111.6(4) . . . yes
Si2B Si4B C32B 109.1(4) . . . yes
Si2B Si4B C33B 115.0(3) . . . yes
Si2B Si4B C37B 110.0(3) . . . yes
C32B Si4B C33B 104.5(4) . . . yes
C32B Si4B C37B 108.3(5) . . . yes
C33B Si4B C37B 109.7(4) . . . yes
Si2C Si4C C32C 107.9(4) . . . yes
Si2C Si4C C33C 114.6(4) . . . yes
Si2C Si4C C37C 109.7(3) . . . yes
C32C Si4C C33C 105.5(4) . . . yes
C32C Si4C C37C 108.0(5) . . . yes
C33C Si4C C37C 110.9(5) . . . yes
Si1 N1 C1 168.1(4) . . . yes
C1 N2 C2 107.4(5) . . . yes
C1 N2 C4 127.5(4) . . . yes
C2 N2 C4 125.1(5) . . . yes
C1 N3 C3 108.6(5) . . . yes
C1 N3 C8 125.9(5) . . . yes
C3 N3 C8 125.2(5) . . . yes
Si1 N4 C12 170.2(5) . . . yes
C12 N5 C13 107.5(6) . . . yes
C12 N5 C15 125.6(5) . . . yes
C13 N5 C15 124.5(6) . . . yes
C12 N6 C14 110.7(5) . . . yes
C12 N6 C19 124.8(4) . . . yes
C14 N6 C19 124.6(6) . . . yes
N1 C1 N2 128.5(5) . . . yes
N1 C1 N3 125.8(5) . . . yes
N2 C1 N3 105.7(4) . . . yes
N2 C2 C3 109.8(6) . . . yes
N3 C3 C2 108.5(6) . . . yes
N2 C4 C5 109.2(5) . . . yes
N2 C4 C6 111.0(5) . . . yes
N2 C4 C7 106.9(5) . . . yes
C5 C4 C6 108.6(5) . . . no
C5 C4 C7 112.4(6) . . . no
C6 C4 C7 108.9(6) . . . no
N3 C8 C9 108.8(6) . . . yes
N3 C8 C10 104.3(7) . . . yes
N3 C8 C11 111.9(6) . . . yes
C9 C8 C10 111.1(6) . . . no
C9 C8 C11 107.1(7) . . . no
C10 C8 C11 113.6(6) . . . no
N4 C12 N5 127.3(5) . . . yes
N4 C12 N6 128.2(5) . . . yes
N5 C12 N6 104.5(4) . . . yes
N5 C13 C14 110.2(6) . . . yes
N6 C14 C13 106.8(7) . . . yes
N5 C15 C16 110.1(6) . . . yes
N5 C15 C17 107.9(7) . . . yes
N5 C15 C18 112.9(7) . . . yes
C16 C15 C17 107.5(7) . . . no
C16 C15 C18 107.7(7) . . . no
C17 C15 C18 110.6(7) . . . no
N6 C19 C20 107.6(5) . . . yes
N6 C19 C21 109.3(5) . . . yes
N6 C19 C22 110.0(5) . . . yes
C20 C19 C21 107.5(5) . . . no
C20 C19 C22 109.8(6) . . . no
C21 C19 C22 112.5(5) . . . no
Si3 C24 C25 112.5(6) . . . yes
Si3 C24 C26 113.8(6) . . . yes
Si3 C24 C27 106.5(6) . . . yes
C25 C24 C26 111.3(8) . . . no
C25 C24 C27 104.4(7) . . . no
C26 C24 C27 107.6(7) . . . no
Si3B C24B C25B 114.5(6) . . . yes
Si3B C24B C26B 109.8(6) . . . yes
Si3B C24B C27B 107.7(6) . . . yes
C25B C24B C26B 111.8(7) . . . no
C25B C24B C27B 106.9(7) . . . no
C26B C24B C27B 105.7(7) . . . no
Si3C C24C C25C 111.8(7) . . . yes
Si3C C24C C26C 111.3(6) . . . yes
Si3C C24C C27C 108.0(6) . . . yes
C25C C24C C26C 111.8(8) . . . no
C25C C24C C27C 105.5(8) . . . no
C26C C24C C27C 108.0(8) . . . no
Si3 C28 C29 112.9(6) . . . yes
Si3 C28 C30 110.0(6) . . . yes
Si3 C28 C31 104.3(6) . . . yes
C29 C28 C30 117.1(7) . . . no
C29 C28 C31 102.2(7) . . . no
C30 C28 C31 109.3(8) . . . no
Si3B C28B C29B 111.1(6) . . . yes
Si3B C28B C30B 111.1(6) . . . yes
Si3B C28B C31B 102.1(6) . . . yes
C29B C28B C30B 118.2(7) . . . no
C29B C28B C31B 102.4(8) . . . no
C30B C28B C31B 110.5(8) . . . no
Si3C C28C C29C 110.0(7) . . . yes
Si3C C28C C30C 111.1(7) . . . yes
Si3C C28C C31C 103.6(7) . . . yes
C29C C28C C30C 117.8(9) . . . no
C29C C28C C31C 101.3(9) . . . no
C30C C28C C31C 111.7(8) . . . no
Si4 C33 C34 105.2(5) . . . yes
Si4 C33 C35 113.7(5) . . . yes
Si4 C33 C36 110.9(6) . . . yes
C34 C33 C35 111.8(7) . . . no
C34 C33 C36 106.0(6) . . . no
C35 C33 C36 109.0(6) . . . no
Si4B C33B C34B 106.4(6) . . . yes
Si4B C33B C35B 113.9(6) . . . yes
Si4B C33B C36B 109.2(5) . . . yes
C34B C33B C35B 112.6(7) . . . no
C34B C33B C36B 105.4(8) . . . no
C35B C33B C36B 109.1(8) . . . no
Si4C C33C C34C 107.0(6) . . . yes
Si4C C33C C35C 114.4(6) . . . yes
Si4C C33C C36C 110.2(6) . . . yes
C34C C33C C35C 110.1(8) . . . no
C34C C33C C36C 106.9(8) . . . no
C35C C33C C36C 108.0(7) . . . no
Si4 C37 C38 105.2(6) . . . yes
Si4 C37 C39 114.0(6) . . . yes
Si4 C37 C40 116.1(6) . . . yes
C38 C37 C39 104.1(7) . . . no
C38 C37 C40 108.2(7) . . . no
C39 C37 C40 108.4(7) . . . no
Si4B C37B C38B 104.4(6) . . . yes
Si4B C37B C39B 113.5(7) . . . yes
Si4B C37B C40B 114.8(7) . . . yes
C38B C37B C39B 105.9(8) . . . no
C38B C37B C40B 108.0(8) . . . no
C39B C37B C40B 109.6(8) . . . no
Si4C C37C C38C 104.7(7) . . . yes
Si4C C37C C39C 112.3(6) . . . yes
Si4C C37C C40C 114.4(7) . . . yes
C38C C37C C39C 106.6(8) . . . no
C38C C37C C40C 108.7(8) . . . no
C39C C37C C40C 109.8(8) . . . no
N2 C2 H2 125.00 . . . no
C3 C2 H2 125.00 . . . no
N3 C3 H3 126.00 . . . no
C2 C3 H3 126.00 . . . no
C4 C5 H5A 109.00 . . . no
C4 C5 H5B 109.00 . . . no
C4 C5 H5C 109.00 . . . no
H5A C5 H5B 109.00 . . . no
H5A C5 H5C 109.00 . . . no
H5B C5 H5C 109.00 . . . no
C4 C6 H6A 110.00 . . . no
C4 C6 H6B 109.00 . . . no
C4 C6 H6C 109.00 . . . no
H6A C6 H6B 110.00 . . . no
H6A C6 H6C 109.00 . . . no
H6B C6 H6C 109.00 . . . no
C4 C7 H7A 110.00 . . . no
C4 C7 H7B 109.00 . . . no
C4 C7 H7C 109.00 . . . no
H7A C7 H7B 109.00 . . . no
H7A C7 H7C 109.00 . . . no
H7B C7 H7C 109.00 . . . no
C8 C9 H9A 109.00 . . . no
C8 C9 H9B 109.00 . . . no
C8 C9 H9C 109.00 . . . no
H9A C9 H9B 110.00 . . . no
H9A C9 H9C 109.00 . . . no
H9B C9 H9C 109.00 . . . no
C8 C10 H10A 110.00 . . . no
C8 C10 H10B 109.00 . . . no
C8 C10 H10C 109.00 . . . no
H10A C10 H10B 110.00 . . . no
H10A C10 H10C 109.00 . . . no
H10B C10 H10C 109.00 . . . no
C8 C11 H11A 109.00 . . . no
C8 C11 H11B 109.00 . . . no
C8 C11 H11C 110.00 . . . no
H11A C11 H11B 109.00 . . . no
H11A C11 H11C 109.00 . . . no
H11B C11 H11C 109.00 . . . no
N5 C13 H13 125.00 . . . no
C14 C13 H13 125.00 . . . no
N6 C14 H14 127.00 . . . no
C13 C14 H14 127.00 . . . no
C15 C16 H16A 110.00 . . . no
C15 C16 H16B 109.00 . . . no
C15 C16 H16C 109.00 . . . no
H16A C16 H16B 110.00 . . . no
H16A C16 H16C 110.00 . . . no
H16B C16 H16C 109.00 . . . no
C15 C17 H17A 109.00 . . . no
C15 C17 H17B 109.00 . . . no
C15 C17 H17C 109.00 . . . no
H17A C17 H17B 109.00 . . . no
H17A C17 H17C 109.00 . . . no
H17B C17 H17C 109.00 . . . no
C15 C18 H18A 109.00 . . . no
C15 C18 H18B 109.00 . . . no
C15 C18 H18C 109.00 . . . no
H18A C18 H18B 110.00 . . . no
H18A C18 H18C 110.00 . . . no
H18B C18 H18C 109.00 . . . no
C19 C20 H20A 110.00 . . . no
C19 C20 H20B 109.00 . . . no
C19 C20 H20C 109.00 . . . no
H20A C20 H20B 110.00 . . . no
H20A C20 H20C 109.00 . . . no
H20B C20 H20C 109.00 . . . no
C19 C21 H21A 109.00 . . . no
C19 C21 H21B 109.00 . . . no
C19 C21 H21C 109.00 . . . no
H21A C21 H21B 109.00 . . . no
H21A C21 H21C 110.00 . . . no
H21B C21 H21C 109.00 . . . no
C19 C22 H22A 110.00 . . . no
C19 C22 H22B 110.00 . . . no
C19 C22 H22C 109.00 . . . no
H22A C22 H22B 109.00 . . . no
H22A C22 H22C 109.00 . . . no
H22B C22 H22C 109.00 . . . no
Si3 C23 H23A 109.00 . . . no
Si3 C23 H23B 109.00 . . . no
Si3 C23 H23C 109.00 . . . no
H23A C23 H23B 110.00 . . . no
H23A C23 H23C 110.00 . . . no
H23B C23 H23C 110.00 . . . no
Si3B C23B H23D 109.00 . . . no
Si3B C23B H23E 109.00 . . . no
Si3B C23B H23F 109.00 . . . no
H23D C23B H23E 110.00 . . . no
H23D C23B H23F 109.00 . . . no
H23E C23B H23F 110.00 . . . no
Si3C C23C H23G 109.00 . . . no
Si3C C23C H23H 109.00 . . . no
Si3C C23C H23I 109.00 . . . no
H23G C23C H23H 109.00 . . . no
H23G C23C H23I 109.00 . . . no
H23H C23C H23I 110.00 . . . no
C24 C25 H25A 109.00 . . . no
C24 C25 H25B 110.00 . . . no
C24 C25 H25C 109.00 . . . no
H25A C25 H25B 109.00 . . . no
H25A C25 H25C 109.00 . . . no
H25B C25 H25C 110.00 . . . no
C24B C25B H25D 109.00 . . . no
C24B C25B H25E 109.00 . . . no
C24B C25B H25F 109.00 . . . no
H25D C25B H25E 109.00 . . . no
H25D C25B H25F 109.00 . . . no
H25E C25B H25F 109.00 . . . no
C24C C25C H25G 109.00 . . . no
C24C C25C H25H 109.00 . . . no
C24C C25C H25I 110.00 . . . no
H25G C25C H25H 109.00 . . . no
H25G C25C H25I 109.00 . . . no
H25H C25C H25I 109.00 . . . no
C24 C26 H26A 109.00 . . . no
C24 C26 H26B 109.00 . . . no
C24 C26 H26C 109.00 . . . no
H26A C26 H26B 109.00 . . . no
H26A C26 H26C 110.00 . . . no
H26B C26 H26C 109.00 . . . no
C24B C26B H26D 110.00 . . . no
C24B C26B H26E 109.00 . . . no
C24B C26B H26F 109.00 . . . no
H26D C26B H26E 109.00 . . . no
H26D C26B H26F 109.00 . . . no
H26E C26B H26F 109.00 . . . no
C24C C26C H26G 109.00 . . . no
C24C C26C H26H 109.00 . . . no
C24C C26C H26I 109.00 . . . no
H26G C26C H26H 109.00 . . . no
H26G C26C H26I 109.00 . . . no
H26H C26C H26I 109.00 . . . no
C24 C27 H27A 109.00 . . . no
C24 C27 H27B 109.00 . . . no
C24 C27 H27C 110.00 . . . no
H27A C27 H27B 109.00 . . . no
H27A C27 H27C 110.00 . . . no
H27B C27 H27C 109.00 . . . no
C24B C27B H27D 110.00 . . . no
C24B C27B H27E 109.00 . . . no
C24B C27B H27F 110.00 . . . no
H27D C27B H27E 109.00 . . . no
H27D C27B H27F 110.00 . . . no
H27E C27B H27F 109.00 . . . no
C24C C27C H27G 109.00 . . . no
C24C C27C H27H 109.00 . . . no
C24C C27C H27I 109.00 . . . no
H27G C27C H27H 109.00 . . . no
H27G C27C H27I 110.00 . . . no
H27H C27C H27I 109.00 . . . no
C28 C29 H29A 109.00 . . . no
C28 C29 H29B 109.00 . . . no
C28 C29 H29C 109.00 . . . no
H29A C29 H29B 110.00 . . . no
H29A C29 H29C 109.00 . . . no
H29B C29 H29C 110.00 . . . no
C28B C29B H29D 109.00 . . . no
C28B C29B H29E 109.00 . . . no
C28B C29B H29F 109.00 . . . no
H29D C29B H29E 110.00 . . . no
H29D C29B H29F 109.00 . . . no
H29E C29B H29F 110.00 . . . no
C28C C29C H29G 109.00 . . . no
C28C C29C H29H 109.00 . . . no
C28C C29C H29I 109.00 . . . no
H29G C29C H29H 109.00 . . . no
H29G C29C H29I 109.00 . . . no
H29H C29C H29I 109.00 . . . no
C28 C30 H30A 109.00 . . . no
C28 C30 H30B 109.00 . . . no
C28 C30 H30C 109.00 . . . no
H30A C30 H30B 109.00 . . . no
H30A C30 H30C 110.00 . . . no
H30B C30 H30C 109.00 . . . no
C28B C30B H30D 109.00 . . . no
C28B C30B H30E 109.00 . . . no
C28B C30B H30F 109.00 . . . no
H30D C30B H30E 109.00 . . . no
H30D C30B H30F 109.00 . . . no
H30E C30B H30F 109.00 . . . no
C28C C30C H30G 109.00 . . . no
C28C C30C H30H 110.00 . . . no
C28C C30C H30I 110.00 . . . no
H30G C30C H30H 109.00 . . . no
H30G C30C H30I 109.00 . . . no
H30H C30C H30I 110.00 . . . no
C28 C31 H31A 109.00 . . . no
C28 C31 H31B 109.00 . . . no
C28 C31 H31C 109.00 . . . no
H31A C31 H31B 110.00 . . . no
H31A C31 H31C 109.00 . . . no
H31B C31 H31C 109.00 . . . no
C28B C31B H31D 109.00 . . . no
C28B C31B H31E 109.00 . . . no
C28B C31B H31F 110.00 . . . no
H31D C31B H31E 109.00 . . . no
H31D C31B H31F 110.00 . . . no
H31E C31B H31F 109.00 . . . no
C28C C31C H31G 109.00 . . . no
C28C C31C H31H 109.00 . . . no
C28C C31C H31I 110.00 . . . no
H31G C31C H31H 109.00 . . . no
H31G C31C H31I 109.00 . . . no
H31H C31C H31I 110.00 . . . no
Si4 C32 H32A 109.00 . . . no
Si4 C32 H32B 110.00 . . . no
Si4 C32 H32C 109.00 . . . no
H32A C32 H32B 109.00 . . . no
H32A C32 H32C 109.00 . . . no
H32B C32 H32C 109.00 . . . no
Si4B C32B H32D 109.00 . . . no
Si4B C32B H32E 109.00 . . . no
Si4B C32B H32F 109.00 . . . no
H32D C32B H32E 110.00 . . . no
H32D C32B H32F 109.00 . . . no
H32E C32B H32F 109.00 . . . no
Si4C C32C H32G 109.00 . . . no
Si4C C32C H32H 110.00 . . . no
Si4C C32C H32I 110.00 . . . no
H32G C32C H32H 109.00 . . . no
H32G C32C H32I 109.00 . . . no
H32H C32C H32I 109.00 . . . no
C33 C34 H34A 109.00 . . . no
C33 C34 H34B 110.00 . . . no
C33 C34 H34C 109.00 . . . no
H34A C34 H34B 109.00 . . . no
H34A C34 H34C 109.00 . . . no
H34B C34 H34C 109.00 . . . no
C33B C34B H34D 109.00 . . . no
C33B C34B H34E 109.00 . . . no
C33B C34B H34F 109.00 . . . no
H34D C34B H34E 110.00 . . . no
H34D C34B H34F 109.00 . . . no
H34E C34B H34F 109.00 . . . no
C33C C34C H34G 110.00 . . . no
C33C C34C H34H 109.00 . . . no
C33C C34C H34I 109.00 . . . no
H34G C34C H34H 109.00 . . . no
H34G C34C H34I 110.00 . . . no
H34H C34C H34I 109.00 . . . no
C33 C35 H35A 109.00 . . . no
C33 C35 H35B 109.00 . . . no
C33 C35 H35C 110.00 . . . no
H35A C35 H35B 109.00 . . . no
H35A C35 H35C 109.00 . . . no
H35B C35 H35C 109.00 . . . no
C33B C35B H35D 109.00 . . . no
C33B C35B H35E 110.00 . . . no
C33B C35B H35F 109.00 . . . no
H35D C35B H35E 109.00 . . . no
H35D C35B H35F 109.00 . . . no
H35E C35B H35F 109.00 . . . no
C33C C35C H35G 109.00 . . . no
C33C C35C H35H 109.00 . . . no
C33C C35C H35I 109.00 . . . no
H35G C35C H35H 109.00 . . . no
H35G C35C H35I 110.00 . . . no
H35H C35C H35I 109.00 . . . no
C33 C36 H36A 110.00 . . . no
C33 C36 H36B 109.00 . . . no
C33 C36 H36C 110.00 . . . no
H36A C36 H36B 109.00 . . . no
H36A C36 H36C 109.00 . . . no
H36B C36 H36C 109.00 . . . no
C33B C36B H36D 110.00 . . . no
C33B C36B H36E 109.00 . . . no
C33B C36B H36F 109.00 . . . no
H36D C36B H36E 110.00 . . . no
H36D C36B H36F 110.00 . . . no
H36E C36B H36F 109.00 . . . no
C33C C36C H36G 109.00 . . . no
C33C C36C H36H 109.00 . . . no
C33C C36C H36I 109.00 . . . no
H36G C36C H36H 109.00 . . . no
H36G C36C H36I 109.00 . . . no
H36H C36C H36I 109.00 . . . no
C37 C38 H38A 109.00 . . . no
C37 C38 H38B 109.00 . . . no
C37 C38 H38C 109.00 . . . no
H38A C38 H38B 110.00 . . . no
H38A C38 H38C 109.00 . . . no
H38B C38 H38C 109.00 . . . no
C37B C38B H38D 110.00 . . . no
C37B C38B H38E 109.00 . . . no
C37B C38B H38F 109.00 . . . no
H38D C38B H38E 109.00 . . . no
H38D C38B H38F 110.00 . . . no
H38E C38B H38F 109.00 . . . no
C37C C38C H38G 110.00 . . . no
C37C C38C H38H 110.00 . . . no
C37C C38C H38I 109.00 . . . no
H38G C38C H38H 110.00 . . . no
H38G C38C H38I 109.00 . . . no
H38H C38C H38I 109.00 . . . no
C37 C39 H39A 109.00 . . . no
C37 C39 H39B 109.00 . . . no
C37 C39 H39C 109.00 . . . no
H39A C39 H39B 109.00 . . . no
H39A C39 H39C 109.00 . . . no
H39B C39 H39C 110.00 . . . no
C37B C39B H39D 109.00 . . . no
C37B C39B H39E 109.00 . . . no
C37B C39B H39F 110.00 . . . no
H39D C39B H39E 109.00 . . . no
H39D C39B H39F 110.00 . . . no
H39E C39B H39F 110.00 . . . no
C37C C39C H39G 110.00 . . . no
C37C C39C H39H 109.00 . . . no
C37C C39C H39I 109.00 . . . no
H39G C39C H39H 109.00 . . . no
H39G C39C H39I 109.00 . . . no
H39H C39C H39I 109.00 . . . no
C37 C40 H40A 109.00 . . . no
C37 C40 H40B 109.00 . . . no
C37 C40 H40C 109.00 . . . no
H40A C40 H40B 110.00 . . . no
H40A C40 H40C 109.00 . . . no
H40B C40 H40C 110.00 . . . no
C37B C40B H40D 109.00 . . . no
C37B C40B H40E 110.00 . . . no
C37B C40B H40F 109.00 . . . no
H40D C40B H40E 110.00 . . . no
H40D C40B H40F 109.00 . . . no
H40E C40B H40F 110.00 . . . no
C37C C40C H40G 109.00 . . . no
C37C C40C H40H 109.00 . . . no
C37C C40C H40I 109.00 . . . no
H40G C40C H40H 110.00 . . . no
H40G C40C H40I 109.00 . . . no
H40H C40C H40I 109.00 . . . no

loop_
_geom_bond_atom_site_label_1
_geom_bond_atom_site_label_2
_geom_bond_distance
_geom_bond_site_symmetry_1
_geom_bond_site_symmetry_2
_geom_bond_publ_flag
Si1 Si2 2.219(3) . . yes
Si1 Si2B 2.246(3) . . yes
Si1 Si2C 2.203(5) . . yes
Si1 N1 1.659(4) . . yes
Si1 N4 1.604(4) . . yes
Si2 Si3 2.360(5) . . yes
Si2 Si4 2.343(6) . . yes
Si2B Si3B 2.382(6) . . yes
Si2B Si4B 2.344(5) . . yes
Si2C Si3C 2.371(7) . . yes
Si2C Si4C 2.351(8) . . yes
Si3 C23 1.870(9) . . yes
Si3 C24 1.953(9) . . yes
Si3 C28 1.933(9) . . yes
Si3B C23B 1.874(9) . . yes
Si3B C24B 1.941(9) . . yes
Si3B C28B 1.938(9) . . yes
Si3C C23C 1.871(9) . . yes
Si3C C24C 1.954(9) . . yes
Si3C C28C 1.932(9) . . yes
Si4 C32 1.912(9) . . yes
Si4 C33 1.926(8) . . yes
Si4 C37 1.933(9) . . yes
Si4B C32B 1.908(9) . . yes
Si4B C33B 1.917(8) . . yes
Si4B C37B 1.943(11) . . yes
Si4C C32C 1.905(11) . . yes
Si4C C33C 1.911(10) . . yes
Si4C C37C 1.945(10) . . yes
N1 C1 1.254(6) . . yes
N2 C1 1.384(7) . . yes
N2 C2 1.420(8) . . yes
N2 C4 1.460(8) . . yes
N3 C1 1.399(7) . . yes
N3 C3 1.403(8) . . yes
N3 C8 1.470(11) . . yes
N4 C12 1.296(6) . . yes
N5 C12 1.390(7) . . yes
N5 C13 1.380(9) . . yes
N5 C15 1.482(11) . . yes
N6 C12 1.395(8) . . yes
N6 C14 1.355(7) . . yes
N6 C19 1.518(8) . . yes
C2 C3 1.293(11) . . no
C4 C5 1.542(9) . . no
C4 C6 1.513(10) . . no
C4 C7 1.535(9) . . no
C8 C9 1.586(11) . . no
C8 C10 1.579(10) . . no
C8 C11 1.505(12) . . no
C13 C14 1.333(13) . . no
C15 C16 1.494(11) . . no
C15 C17 1.504(13) . . no
C15 C18 1.489(10) . . no
C19 C20 1.559(10) . . no
C19 C21 1.487(8) . . no
C19 C22 1.512(9) . . no
C24 C25 1.500(12) . . no
C24 C26 1.511(12) . . no
C24 C27 1.580(12) . . no
C24B C25B 1.492(12) . . no
C24B C26B 1.522(12) . . no
C24B C27B 1.578(12) . . no
C24C C25C 1.500(12) . . no
C24C C26C 1.511(14) . . no
C24C C27C 1.574(13) . . no
C28 C29 1.571(12) . . no
C28 C30 1.538(12) . . no
C28 C31 1.608(13) . . no
C28B C29B 1.566(12) . . no
C28B C30B 1.536(12) . . no
C28B C31B 1.607(15) . . no
C28C C29C 1.571(16) . . no
C28C C30C 1.532(12) . . no
C28C C31C 1.610(14) . . no
C33 C34 1.568(13) . . no
C33 C35 1.540(11) . . no
C33 C36 1.603(12) . . no
C33B C34B 1.572(13) . . no
C33B C35B 1.543(12) . . no
C33B C36B 1.610(14) . . no
C33C C34C 1.569(15) . . no
C33C C35C 1.553(11) . . no
C33C C36C 1.608(12) . . no
C37 C38 1.555(12) . . no
C37 C39 1.579(12) . . no
C37 C40 1.529(12) . . no
C37B C38B 1.547(14) . . no
C37B C39B 1.572(14) . . no
C37B C40B 1.531(14) . . no
C37C C38C 1.548(15) . . no
C37C C39C 1.570(13) . . no
C37C C40C 1.529(14) . . no
C2 H2 0.9500 . . no
C3 H3 0.9500 . . no
C5 H5A 0.9800 . . no
C5 H5B 0.9800 . . no
C5 H5C 0.9800 . . no
C6 H6A 0.9800 . . no
C6 H6B 0.9800 . . no
C6 H6C 0.9800 . . no
C7 H7A 0.9800 . . no
C7 H7B 0.9800 . . no
C7 H7C 0.9800 . . no
C9 H9A 0.9800 . . no
C9 H9B 0.9800 . . no
C9 H9C 0.9800 . . no
C10 H10A 0.9800 . . no
C10 H10B 0.9800 . . no
C10 H10C 0.9800 . . no
C11 H11A 0.9800 . . no
C11 H11B 0.9800 . . no
C11 H11C 0.9800 . . no
C13 H13 0.9500 . . no
C14 H14 0.9500 . . no
C16 H16A 0.9800 . . no
C16 H16B 0.9800 . . no
C16 H16C 0.9800 . . no
C17 H17A 0.9800 . . no
C17 H17B 0.9800 . . no
C17 H17C 0.9800 . . no
C18 H18A 0.9800 . . no
C18 H18B 0.9800 . . no
C18 H18C 0.9800 . . no
C20 H20A 0.9800 . . no
C20 H20B 0.9800 . . no
C20 H20C 0.9800 . . no
C21 H21A 0.9800 . . no
C21 H21B 0.9800 . . no
C21 H21C 0.9800 . . no
C22 H22A 0.9800 . . no
C22 H22B 0.9800 . . no
C22 H22C 0.9800 . . no
C23 H23A 0.9800 . . no
C23 H23B 0.9800 . . no
C23 H23C 0.9800 . . no
C23B H23D 0.9800 . . no
C23B H23E 0.9800 . . no
C23B H23F 0.9800 . . no
C23C H23G 0.9800 . . no
C23C H23H 0.9800 . . no
C23C H23I 0.9800 . . no
C25 H25A 0.9800 . . no
C25 H25B 0.9800 . . no
C25 H25C 0.9800 . . no
C25B H25D 0.9800 . . no
C25B H25E 0.9800 . . no
C25B H25F 0.9800 . . no
C25C H25G 0.9800 . . no
C25C H25H 0.9800 . . no
C25C H25I 0.9800 . . no
C26 H26A 0.9800 . . no
C26 H26B 0.9800 . . no
C26 H26C 0.9800 . . no
C26B H26D 0.9800 . . no
C26B H26E 0.9800 . . no
C26B H26F 0.9800 . . no
C26C H26G 0.9800 . . no
C26C H26H 0.9800 . . no
C26C H26I 0.9800 . . no
C27 H27A 0.9800 . . no
C27 H27B 0.9800 . . no
C27 H27C 0.9800 . . no
C27B H27D 0.9800 . . no
C27B H27E 0.9800 . . no
C27B H27F 0.9800 . . no
C27C H27G 0.9800 . . no
C27C H27H 0.9800 . . no
C27C H27I 0.9800 . . no
C29 H29A 0.9800 . . no
C29 H29B 0.9800 . . no
C29 H29C 0.9800 . . no
C29B H29D 0.9800 . . no
C29B H29E 0.9800 . . no
C29B H29F 0.9800 . . no
C29C H29G 0.9800 . . no
C29C H29H 0.9800 . . no
C29C H29I 0.9800 . . no
C30 H30A 0.9800 . . no
C30 H30B 0.9800 . . no
C30 H30C 0.9800 . . no
C30B H30D 0.9800 . . no
C30B H30E 0.9800 . . no
C30B H30F 0.9800 . . no
C30C H30G 0.9800 . . no
C30C H30H 0.9800 . . no
C30C H30I 0.9800 . . no
C31 H31A 0.9800 . . no
C31 H31B 0.9800 . . no
C31 H31C 0.9800 . . no
C31B H31D 0.9800 . . no
C31B H31E 0.9800 . . no
C31B H31F 0.9800 . . no
C31C H31G 0.9800 . . no
C31C H31H 0.9800 . . no
C31C H31I 0.9800 . . no
C32 H32A 0.9800 . . no
C32 H32B 0.9800 . . no
C32 H32C 0.9800 . . no
C32B H32D 0.9800 . . no
C32B H32E 0.9800 . . no
C32B H32F 0.9800 . . no
C32C H32G 0.9800 . . no
C32C H32H 0.9800 . . no
C32C H32I 0.9800 . . no
C34 H34A 0.9800 . . no
C34 H34B 0.9800 . . no
C34 H34C 0.9800 . . no
C34B H34D 0.9800 . . no
C34B H34E 0.9800 . . no
C34B H34F 0.9800 . . no
C34C H34G 0.9800 . . no
C34C H34H 0.9800 . . no
C34C H34I 0.9800 . . no
C35 H35A 0.9800 . . no
C35 H35B 0.9800 . . no
C35 H35C 0.9800 . . no
C35B H35D 0.9800 . . no
C35B H35E 0.9800 . . no
C35B H35F 0.9800 . . no
C35C H35G 0.9800 . . no
C35C H35H 0.9800 . . no
C35C H35I 0.9800 . . no
C36 H36A 0.9800 . . no
C36 H36B 0.9800 . . no
C36 H36C 0.9800 . . no
C36B H36D 0.9800 . . no
C36B H36E 0.9800 . . no
C36B H36F 0.9800 . . no
C36C H36G 0.9800 . . no
C36C H36H 0.9800 . . no
C36C H36I 0.9800 . . no
C38 H38A 0.9800 . . no
C38 H38B 0.9800 . . no
C38 H38C 0.9800 . . no
C38B H38D 0.9800 . . no
C38B H38E 0.9800 . . no
C38B H38F 0.9800 . . no
C38C H38G 0.9800 . . no
C38C H38H 0.9800 . . no
C38C H38I 0.9800 . . no
C39 H39A 0.9800 . . no
C39 H39B 0.9800 . . no
C39 H39C 0.9800 . . no
C39B H39D 0.9800 . . no
C39B H39E 0.9800 . . no
C39B H39F 0.9800 . . no
C39C H39G 0.9800 . . no
C39C H39H 0.9800 . . no
C39C H39I 0.9800 . . no
C40 H40A 0.9800 . . no
C40 H40B 0.9800 . . no
C40 H40C 0.9800 . . no
C40B H40D 0.9800 . . no
C40B H40E 0.9800 . . no
C40B H40F 0.9800 . . no
C40C H40G 0.9800 . . no
C40C H40H 0.9800 . . no
C40C H40I 0.9800 . . no

loop_
_geom_hbond_atom_site_label_D
_geom_hbond_atom_site_label_H
_geom_hbond_atom_site_label_A
_geom_hbond_distance_DH
_geom_hbond_distance_HA
_geom_hbond_distance_DA
_geom_hbond_angle_DHA
_geom_hbond_site_symmetry_A
_geom_hbond_publ_flag
C5 H5C N1 0.9800 2.5700 3.165(8) 119.00 . yes
C11 H11B N1 0.9800 2.4100 3.073(10) 124.00 . yes
C16 H16C N4 0.9800 2.4700 3.137(9) 125.00 . yes
C21 H21C N4 0.9800 2.5300 3.188(8) 125.00 . yes

loop_
_geom_torsion_atom_site_label_1
_geom_torsion_atom_site_label_2
_geom_torsion_atom_site_label_3
_geom_torsion_atom_site_label_4
_geom_torsion
_geom_torsion_site_symmetry_1
_geom_torsion_site_symmetry_2
_geom_torsion_site_symmetry_3
_geom_torsion_site_symmetry_4
_geom_torsion_publ_flag
C2 N2 C1 N1 -176.9(5) . . . . no
C2 N2 C1 N3 0.9(5) . . . . no
C4 N2 C1 N1 4.8(8) . . . . no
C4 N2 C1 N3 -177.4(5) . . . . no
C1 N2 C2 C3 -1.9(7) . . . . no
C4 N2 C2 C3 176.5(5) . . . . no
C1 N2 C4 C5 54.2(7) . . . . no
C1 N2 C4 C6 173.8(5) . . . . no
C1 N2 C4 C7 -67.5(7) . . . . no
C2 N2 C4 C5 -123.8(6) . . . . no
C2 N2 C4 C6 -4.2(8) . . . . no
C2 N2 C4 C7 114.5(6) . . . . no
C3 N3 C1 N1 178.2(5) . . . . no
C3 N3 C1 N2 0.2(5) . . . . no
C8 N3 C1 N1 4.3(8) . . . . no
C8 N3 C1 N2 -173.7(5) . . . . no
C1 N3 C3 C2 -1.4(7) . . . . no
C8 N3 C3 C2 172.6(6) . . . . no
C1 N3 C8 C9 -172.3(5) . . . . no
C1 N3 C8 C10 69.1(7) . . . . no
C1 N3 C8 C11 -54.2(7) . . . . no
C3 N3 C8 C9 14.8(8) . . . . no
C3 N3 C8 C10 -103.8(6) . . . . no
C3 N3 C8 C11 132.9(6) . . . . no
C13 N5 C12 N4 176.8(5) . . . . no
C13 N5 C12 N6 -5.9(5) . . . . no
C15 N5 C12 N4 13.9(8) . . . . no
C15 N5 C12 N6 -168.8(5) . . . . no
C12 N5 C13 C14 5.1(7) . . . . no
C15 N5 C13 C14 168.3(6) . . . . no
C12 N5 C15 C16 -62.1(8) . . . . no
C12 N5 C15 C17 -179.1(6) . . . . no
C12 N5 C15 C18 58.4(8) . . . . no
C13 N5 C15 C16 137.8(6) . . . . no
C13 N5 C15 C17 20.8(9) . . . . no
C13 N5 C15 C18 -101.8(8) . . . . no
C14 N6 C12 N4 -177.8(5) . . . . no
C14 N6 C12 N5 4.9(5) . . . . no
C19 N6 C12 N4 2.3(8) . . . . no
C19 N6 C12 N5 -175.0(4) . . . . no
C12 N6 C14 C13 -1.9(6) . . . . no
C19 N6 C14 C13 178.0(5) . . . . no
C12 N6 C19 C20 175.2(5) . . . . no
C12 N6 C19 C21 58.7(6) . . . . no
C12 N6 C19 C22 -65.2(7) . . . . no
C14 N6 C19 C20 -4.7(7) . . . . no
C14 N6 C19 C21 -121.2(6) . . . . no
C14 N6 C19 C22 114.9(6) . . . . no
N2 C2 C3 N3 2.0(7) . . . . no
N5 C13 C14 N6 -2.0(7) . . . . no
